data_4121743
loop_
_publ_author_name
'Levine, David R.'
'Siegler, Maxime A.'
'Tovar, John D.'

_publ_section_title
;
 Thiophene-Fused Borepins As Directly Functionalizable Boron-Containing
 \p-Electron Systems.
;
_journal_issue 19
_journal_name_full 'Journal of the American Chemical Society'
_journal_page_first 7132
_journal_page_last 7139
_journal_paper_doi 10.1021/ja502644e
_journal_volume 136
_journal_year 2014
_chemical_formula_moiety 'C19 H17 B S2'
_chemical_formula_sum 'C19 H17 B S2'
_chemical_formula_weight 320.26
_chemical_name_systematic
; 
 ? 
;
_space_group_IT_number 15
_symmetry_cell_setting monoclinic
_symmetry_space_group_name_Hall '-C 2yc'
_symmetry_space_group_name_H-M 'C 1 2/c 1'
_atom_sites_solution_hydrogens difmap
_atom_sites_solution_primary direct
_atom_sites_solution_secondary difmap
_audit_creation_method SHELXL-97
_cell_angle_alpha 90.00
_cell_angle_beta 97.6459(16)
_cell_angle_gamma 90.00
_cell_formula_units_Z 8
_cell_length_a 15.2727(2)
_cell_length_b 8.01478(12)
_cell_length_c 26.8254(4)
_cell_measurement_reflns_used 6111
_cell_measurement_temperature 110(2)
_cell_measurement_theta_max 27.61
_cell_measurement_theta_min 2.69
_cell_volume 3254.43(8)
_computing_cell_refinement
;
CrysAlisPro, Agilent Technologies,
Version 1.171.36.24 (release 03-12-2012 CrysAlis171 .NET)
(compiled Dec  3 2012,18:21:49)
;
_computing_data_collection
;
CrysAlisPro, Agilent Technologies,
Version 1.171.36.24 (release 03-12-2012 CrysAlis171 .NET)
(compiled Dec  3 2012,18:21:49)
;
_computing_data_reduction
;
CrysAlisPro, Agilent Technologies,
Version 1.171.36.24 (release 03-12-2012 CrysAlis171 .NET)
(compiled Dec  3 2012,18:21:49)
;
_computing_molecular_graphics 'SHELXTL v6.10 (Sheldrick, 2008)'
_computing_publication_material 'SHELXTL v6.10 (Sheldrick, 2008)'
_computing_structure_refinement 'SHELXL-97 (Sheldrick, 2008)'
_computing_structure_solution 'SHELXS-97 (Sheldrick, 2008)'
_diffrn_ambient_temperature 110(2)
_diffrn_detector_area_resol_mean 15.989
_diffrn_measured_fraction_theta_full 1.000
_diffrn_measured_fraction_theta_max 1.000
_diffrn_measurement_device_type 'Goniometer KM4/Xcalibur, detector: Sapphire3'
_diffrn_measurement_method '\w scans'
_diffrn_radiation_monochromator graphite
_diffrn_radiation_source 'Enhance (Mo) X-ray Source'
_diffrn_radiation_type MoK\a
_diffrn_radiation_wavelength 0.71073
_diffrn_reflns_av_R_equivalents 0.0250
_diffrn_reflns_av_sigmaI/netI 0.0233
_diffrn_reflns_limit_h_max 19
_diffrn_reflns_limit_h_min -19
_diffrn_reflns_limit_k_max 10
_diffrn_reflns_limit_k_min -10
_diffrn_reflns_limit_l_max 34
_diffrn_reflns_limit_l_min -34
_diffrn_reflns_number 15795
_diffrn_reflns_theta_full 27.50
_diffrn_reflns_theta_max 27.50
_diffrn_reflns_theta_min 2.69
_exptl_absorpt_coefficient_mu 0.319
_exptl_absorpt_correction_T_max 0.968
_exptl_absorpt_correction_T_min 0.901
_exptl_absorpt_correction_type analytical
_exptl_absorpt_process_details
;
CrysAlisPro, Agilent Technologies,
Version 1.171.36.24 (release 03-12-2012 CrysAlis171 .NET)
(compiled Dec  3 2012,18:21:49)
Analytical numeric absorption correction using a multifaceted crystal
            model based on expressions derived by R.C. Clark & J.S. Reid.
(Clark, R. C. & Reid, J. S. (1995). Acta Cryst. A51, 887-897)
;
_exptl_crystal_colour colorless
_exptl_crystal_density_diffrn 1.307
_exptl_crystal_density_method 'not measured'
_exptl_crystal_description 'irregular block'
_exptl_crystal_F_000 1344
_exptl_crystal_size_max 0.45
_exptl_crystal_size_mid 0.32
_exptl_crystal_size_min 0.14
_refine_diff_density_max 0.365
_refine_diff_density_min -0.276
_refine_diff_density_rms 0.048
_refine_ls_extinction_method none
_refine_ls_goodness_of_fit_ref 1.036
_refine_ls_hydrogen_treatment constr
_refine_ls_matrix_type full
_refine_ls_number_parameters 200
_refine_ls_number_reflns 3744
_refine_ls_number_restraints 0
_refine_ls_restrained_S_all 1.036
_refine_ls_R_factor_all 0.0402
_refine_ls_R_factor_gt 0.0343
_refine_ls_shift/su_max 0.000
_refine_ls_shift/su_mean 0.000
_refine_ls_structure_factor_coef Fsqd
_refine_ls_weighting_details 'calc w=1/[\s^2^(Fo^2^)+(0.0494P)^2^+2.7648P] where P=(Fo^2^+2Fc^2^)/3'
_refine_ls_weighting_scheme calc
_refine_ls_wR_factor_gt 0.0923
_refine_ls_wR_factor_ref 0.0962
_reflns_number_gt 3274
_reflns_number_total 3744
_reflns_threshold_expression I>2\s(I)
_cod_data_source_file ja502644e_si_002.cif
_cod_data_source_block 1
_cod_depositor_comments 'Adding full bibliography for 4121742--4121743.cif.'
_cod_original_sg_symbol_H-M 'C 2/c'
_cod_database_code 4121743

loop_
_symmetry_equiv_pos_as_xyz
'x, y, z'
'-x, y, -z+1/2'
'x+1/2, y+1/2, z'
'-x+1/2, y+1/2, -z+1/2'
'-x, -y, -z'
'x, -y, z-1/2'
'-x+1/2, -y+1/2, -z'
'x+1/2, -y+1/2, z-1/2'

loop_
_atom_site_label
_atom_site_type_symbol
_atom_site_fract_x
_atom_site_fract_y
_atom_site_fract_z
_atom_site_U_iso_or_equiv
_atom_site_adp_type
_atom_site_occupancy
_atom_site_symmetry_multiplicity
_atom_site_calc_flag
_atom_site_refinement_flags
B1 B 0.25131(10) 0.28451(17) 0.13268(5) 0.0189(3) Uani 1 1 d .
C1 C 0.35169(9) 0.25968(16) 0.13830(5) 0.0204(3) Uani 1 1 d .
C2 C 0.40716(9) 0.34763(17) 0.10812(5) 0.0245(3) Uani 1 1 d .
H2 H 0.3850 0.4294 0.0841 0.029 Uiso 1 1 calc R
C3 C 0.49394(10) 0.30508(19) 0.11658(6) 0.0321(3) Uani 1 1 d .
H3 H 0.5385 0.3531 0.0995 0.039 Uiso 1 1 calc R
C4 C 0.40259(9) 0.14756(17) 0.17062(5) 0.0251(3) Uani 1 1 d .
C5 C 0.37919(10) 0.03499(18) 0.20782(6) 0.0305(3) Uani 1 1 d .
H5 H 0.4265 -0.0301 0.2242 0.037 Uiso 1 1 calc R
C6 C 0.29989(11) 0.00717(17) 0.22315(5) 0.0297(3) Uani 1 1 d .
H6 H 0.2993 -0.0718 0.2495 0.036 Uiso 1 1 calc R
C7 C 0.21676(10) 0.08076(16) 0.20497(5) 0.0242(3) Uani 1 1 d .
C8 C 0.05570(11) 0.1388(2) 0.19419(5) 0.0326(3) Uani 1 1 d .
H8 H -0.0061 0.1453 0.1954 0.039 Uiso 1 1 calc R
C9 C 0.09873(9) 0.22761(18) 0.16192(5) 0.0252(3) Uani 1 1 d .
H9 H 0.0695 0.3034 0.1381 0.030 Uiso 1 1 calc R
C10 C 0.19189(9) 0.19782(16) 0.16679(4) 0.0206(3) Uani 1 1 d .
C11 C 0.20650(8) 0.39909(15) 0.08849(4) 0.0171(2) Uani 1 1 d .
C12 C 0.16247(8) 0.32520(15) 0.04454(5) 0.0190(3) Uani 1 1 d .
C13 C 0.12497(9) 0.42372(17) 0.00461(5) 0.0220(3) Uani 1 1 d .
H13 H 0.0946 0.3714 -0.0245 0.026 Uiso 1 1 calc R
C14 C 0.13077(8) 0.59660(17) 0.00620(5) 0.0219(3) Uani 1 1 d .
C15 C 0.17413(8) 0.66987(16) 0.04964(5) 0.0214(3) Uani 1 1 d .
H15 H 0.1787 0.7880 0.0514 0.026 Uiso 1 1 calc R
C16 C 0.21104(8) 0.57461(16) 0.09067(5) 0.0192(2) Uani 1 1 d .
C17 C 0.15621(10) 0.13764(16) 0.03971(5) 0.0255(3) Uani 1 1 d .
H17A H 0.1854 0.0857 0.0706 0.038 Uiso 0.50 1 calc PR
H17B H 0.1853 0.1012 0.0111 0.038 Uiso 0.50 1 calc PR
H17C H 0.0939 0.1043 0.0342 0.038 Uiso 0.50 1 calc PR
H17D H 0.1244 0.1084 0.0067 0.038 Uiso 0.50 1 calc PR
H17E H 0.1244 0.0930 0.0662 0.038 Uiso 0.50 1 calc PR
H17F H 0.2158 0.0899 0.0431 0.038 Uiso 0.50 1 calc PR
C18 C 0.09149(10) 0.7011(2) -0.03801(6) 0.0323(3) Uani 1 1 d .
H18A H 0.0639 0.6280 -0.0649 0.048 Uiso 0.50 1 calc PR
H18B H 0.1382 0.7669 -0.0504 0.048 Uiso 0.50 1 calc PR
H18C H 0.0468 0.7763 -0.0275 0.048 Uiso 0.50 1 calc PR
H18D H 0.1020 0.8195 -0.0303 0.048 Uiso 0.50 1 calc PR
H18E H 0.0278 0.6805 -0.0448 0.048 Uiso 0.50 1 calc PR
H18F H 0.1192 0.6711 -0.0677 0.048 Uiso 0.50 1 calc PR
C19 C 0.25457(10) 0.66182(17) 0.13735(5) 0.0267(3) Uani 1 1 d .
H19A H 0.2540 0.7826 0.1316 0.040 Uiso 1 1 calc R
H19B H 0.3157 0.6232 0.1452 0.040 Uiso 1 1 calc R
H19C H 0.2222 0.6363 0.1656 0.040 Uiso 1 1 calc R
S1 S 0.51298(2) 0.15425(5) 0.161765(17) 0.03625(12) Uani 1 1 d .
S2 S 0.12634(3) 0.01351(5) 0.232447(13) 0.03383(12) Uani 1 1 d .

loop_
_atom_site_aniso_label
_atom_site_aniso_U_11
_atom_site_aniso_U_22
_atom_site_aniso_U_33
_atom_site_aniso_U_23
_atom_site_aniso_U_13
_atom_site_aniso_U_12
B1 0.0271(7) 0.0141(6) 0.0150(6) -0.0012(5) 0.0009(5) 0.0019(5)
C1 0.0260(6) 0.0173(6) 0.0167(6) -0.0025(4) -0.0015(5) 0.0025(5)
C2 0.0261(7) 0.0231(6) 0.0240(6) -0.0019(5) 0.0028(5) 0.0017(5)
C3 0.0276(7) 0.0286(7) 0.0404(8) -0.0035(6) 0.0055(6) 0.0004(6)
C4 0.0267(7) 0.0198(6) 0.0264(6) -0.0031(5) -0.0059(5) 0.0030(5)
C5 0.0384(8) 0.0212(6) 0.0274(7) 0.0022(5) -0.0118(6) 0.0042(6)
C6 0.0481(9) 0.0204(6) 0.0175(6) 0.0034(5) -0.0063(6) -0.0013(6)
C7 0.0399(8) 0.0183(6) 0.0141(6) -0.0011(5) 0.0024(5) -0.0039(5)
C8 0.0370(8) 0.0378(8) 0.0245(7) -0.0007(6) 0.0097(6) -0.0053(7)
C9 0.0316(7) 0.0248(7) 0.0198(6) -0.0011(5) 0.0055(5) 0.0000(5)
C10 0.0304(7) 0.0173(6) 0.0139(5) -0.0022(4) 0.0023(5) -0.0001(5)
C11 0.0191(6) 0.0164(6) 0.0160(5) 0.0017(4) 0.0035(4) 0.0014(4)
C12 0.0227(6) 0.0160(6) 0.0187(6) 0.0008(4) 0.0034(5) -0.0001(5)
C13 0.0232(6) 0.0236(6) 0.0183(6) 0.0021(5) -0.0004(5) -0.0026(5)
C14 0.0195(6) 0.0237(6) 0.0224(6) 0.0079(5) 0.0027(5) 0.0010(5)
C15 0.0235(6) 0.0145(6) 0.0265(6) 0.0038(5) 0.0043(5) 0.0009(5)
C16 0.0213(6) 0.0170(6) 0.0195(6) -0.0002(5) 0.0039(5) 0.0004(5)
C17 0.0352(7) 0.0180(6) 0.0226(6) -0.0018(5) 0.0016(5) -0.0019(5)
C18 0.0294(7) 0.0334(8) 0.0323(8) 0.0163(6) -0.0021(6) 0.0001(6)
C19 0.0360(7) 0.0192(6) 0.0239(7) -0.0039(5) 0.0009(6) -0.0017(5)
S1 0.02492(19) 0.0300(2) 0.0506(3) 0.00056(16) -0.00697(16) 0.00549(14)
S2 0.0497(2) 0.0333(2) 0.01928(18) 0.00473(13) 0.00750(15) -0.01081(16)

loop_
_atom_type_symbol
_atom_type_description
_atom_type_scat_dispersion_real
_atom_type_scat_dispersion_imag
_atom_type_scat_source
C C 0.0033 0.0016 'International Tables Vol C Tables 4.2.6.8 and 6.1.1.4'
H H 0.0000 0.0000 'International Tables Vol C Tables 4.2.6.8 and 6.1.1.4'
B B 0.0013 0.0007 'International Tables Vol C Tables 4.2.6.8 and 6.1.1.4'
S S 0.1246 0.1234 'International Tables Vol C Tables 4.2.6.8 and 6.1.1.4'

loop_
_geom_angle_atom_site_label_1
_geom_angle_atom_site_label_2
_geom_angle_atom_site_label_3
_geom_angle
C1 B1 C10 122.98(11)
C1 B1 C11 118.45(11)
C10 B1 C11 118.53(11)
C4 C1 C2 110.01(12)
C4 C1 B1 127.31(12)
C2 C1 B1 122.63(11)
C3 C2 C1 114.79(13)
C3 C2 H2 122.6
C1 C2 H2 122.6
C2 C3 S1 111.48(12)
C2 C3 H3 124.3
S1 C3 H3 124.3
C1 C4 C5 131.70(14)
C1 C4 S1 111.28(11)
C5 C4 S1 117.02(10)
C6 C5 C4 129.58(13)
C6 C5 H5 115.2
C4 C5 H5 115.2
C5 C6 C7 128.49(13)
C5 C6 H6 115.8
C7 C6 H6 115.8
C10 C7 C6 131.93(13)
C10 C7 S2 111.36(11)
C6 C7 S2 116.67(10)
C9 C8 S2 111.73(12)
C9 C8 H8 124.1
S2 C8 H8 124.1
C8 C9 C10 114.48(13)
C8 C9 H9 122.8
C10 C9 H9 122.8
C7 C10 C9 110.32(12)
C7 C10 B1 127.77(12)
C9 C10 B1 121.90(11)
C12 C11 C16 118.03(11)
C12 C11 B1 119.63(11)
C16 C11 B1 122.32(11)
C13 C12 C11 120.53(12)
C13 C12 C17 118.93(11)
C11 C12 C17 120.54(11)
C14 C13 C12 121.63(12)
C14 C13 H13 119.2
C12 C13 H13 119.2
C13 C14 C15 117.92(11)
C13 C14 C18 120.82(13)
C15 C14 C18 121.26(13)
C14 C15 C16 121.80(12)
C14 C15 H15 119.1
C16 C15 H15 119.1
C15 C16 C11 120.07(11)
C15 C16 C19 119.23(11)
C11 C16 C19 120.70(11)
C12 C17 H17A 109.5
C12 C17 H17B 109.5
H17A C17 H17B 109.5
C12 C17 H17C 109.5
H17A C17 H17C 109.5
H17B C17 H17C 109.5
C12 C17 H17D 109.5
H17A C17 H17D 141.1
H17B C17 H17D 56.3
H17C C17 H17D 56.3
C12 C17 H17E 109.5
H17A C17 H17E 56.3
H17B C17 H17E 141.1
H17C C17 H17E 56.3
H17D C17 H17E 109.5
C12 C17 H17F 109.5
H17A C17 H17F 56.3
H17B C17 H17F 56.3
H17C C17 H17F 141.1
H17D C17 H17F 109.5
H17E C17 H17F 109.5
C14 C18 H18A 109.5
C14 C18 H18B 109.5
H18A C18 H18B 109.5
C14 C18 H18C 109.5
H18A C18 H18C 109.5
H18B C18 H18C 109.5
C14 C18 H18D 109.5
H18A C18 H18D 141.1
H18B C18 H18D 56.3
H18C C18 H18D 56.3
C14 C18 H18E 109.5
H18A C18 H18E 56.3
H18B C18 H18E 141.1
H18C C18 H18E 56.3
H18D C18 H18E 109.5
C14 C18 H18F 109.5
H18A C18 H18F 56.3
H18B C18 H18F 56.3
H18C C18 H18F 141.1
H18D C18 H18F 109.5
H18E C18 H18F 109.5
C16 C19 H19A 109.5
C16 C19 H19B 109.5
H19A C19 H19B 109.5
C16 C19 H19C 109.5
H19A C19 H19C 109.5
H19B C19 H19C 109.5
C3 S1 C4 92.43(7)
C8 S2 C7 92.11(7)

loop_
_geom_bond_atom_site_label_1
_geom_bond_atom_site_label_2
_geom_bond_distance
B1 C1 1.5334(19)
B1 C10 1.5376(19)
B1 C11 1.5814(17)
C1 C4 1.4086(18)
C1 C2 1.4328(19)
C2 C3 1.358(2)
C2 H2 0.9500
C3 S1 1.7092(17)
C3 H3 0.9500
C4 C5 1.426(2)
C4 S1 1.7343(15)
C5 C6 1.348(2)
C5 H5 0.9500
C6 C7 1.426(2)
C6 H6 0.9500
C7 C10 1.4035(18)
C7 S2 1.7354(14)
C8 C9 1.356(2)
C8 S2 1.7118(17)
C8 H8 0.9500
C9 C10 1.4314(19)
C9 H9 0.9500
C11 C12 1.4079(17)
C11 C16 1.4093(17)
C12 C13 1.3914(17)
C12 C17 1.5108(17)
C13 C14 1.3888(19)
C13 H13 0.9500
C14 C15 1.3912(18)
C14 C18 1.5096(18)
C15 C16 1.3954(17)
C15 H15 0.9500
C16 C19 1.5091(17)
C17 H17A 0.9800
C17 H17B 0.9800
C17 H17C 0.9800
C17 H17D 0.9800
C17 H17E 0.9800
C17 H17F 0.9800
C18 H18A 0.9800
C18 H18B 0.9800
C18 H18C 0.9800
C18 H18D 0.9800
C18 H18E 0.9800
C18 H18F 0.9800
C19 H19A 0.9800
C19 H19B 0.9800
C19 H19C 0.9800

loop_
_geom_torsion_atom_site_label_1
_geom_torsion_atom_site_label_2
_geom_torsion_atom_site_label_3
_geom_torsion_atom_site_label_4
_geom_torsion
C10 B1 C1 C4 6.2(2)
C11 B1 C1 C4 -171.36(12)
C10 B1 C1 C2 -176.62(12)
C11 B1 C1 C2 5.78(18)
C4 C1 C2 C3 0.33(17)
B1 C1 C2 C3 -177.25(12)
C1 C2 C3 S1 0.27(16)
C2 C1 C4 C5 179.03(14)
B1 C1 C4 C5 -3.5(2)
C2 C1 C4 S1 -0.76(14)
B1 C1 C4 S1 176.67(10)
C1 C4 C5 C6 -1.4(3)
S1 C4 C5 C6 178.35(13)
C4 C5 C6 C7 1.9(3)
C5 C6 C7 C10 1.0(3)
C5 C6 C7 S2 178.80(12)
S2 C8 C9 C10 0.02(17)
C6 C7 C10 C9 178.05(14)
S2 C7 C10 C9 0.19(14)
C6 C7 C10 B1 -0.7(2)
S2 C7 C10 B1 -178.58(10)
C8 C9 C10 C7 -0.14(17)
C8 C9 C10 B1 178.72(12)
C1 B1 C10 C7 -3.6(2)
C11 B1 C10 C7 174.00(12)
C1 B1 C10 C9 177.76(12)
C11 B1 C10 C9 -4.64(18)
C1 B1 C11 C12 101.48(14)
C10 B1 C11 C12 -76.23(15)
C1 B1 C11 C16 -76.60(15)
C10 B1 C11 C16 105.69(14)
C16 C11 C12 C13 0.15(18)
B1 C11 C12 C13 -178.01(12)
C16 C11 C12 C17 179.35(12)
B1 C11 C12 C17 1.19(18)
C11 C12 C13 C14 1.11(19)
C17 C12 C13 C14 -178.11(13)
C12 C13 C14 C15 -1.2(2)
C12 C13 C14 C18 178.55(12)
C13 C14 C15 C16 0.01(19)
C18 C14 C15 C16 -179.72(13)
C14 C15 C16 C11 1.23(19)
C14 C15 C16 C19 -177.99(12)
C12 C11 C16 C15 -1.28(18)
B1 C11 C16 C15 176.83(12)
C12 C11 C16 C19 177.92(12)
B1 C11 C16 C19 -3.97(19)
C2 C3 S1 C4 -0.61(12)
C1 C4 S1 C3 0.80(11)
C5 C4 S1 C3 -179.03(12)
C9 C8 S2 C7 0.08(12)
C10 C7 S2 C8 -0.16(11)
C6 C7 S2 C8 -178.38(11)
